data_7714653
loop_
_publ_author_name
'Belova, Svetlana A.'
'Belov, Alexander S.'
'Danshina, Anastasia A.'
'Zubavichus, Yan V.'
'Aleshin, Dmitriy Yu'
'Pavlov, Alexander A.'
'Efimov, Nikolay N.'
'Voloshin, Yan Z.'

_publ_section_title
;
 Effects of solvatomorphism, the nature of a chelating ligand synthon and
 a counterion on the single crystal XRD structure and SMM properties of
 paramagnetic monocapped cobalt(II) tris-pyrazoloximates.
;
_journal_issue 4
_journal_name_full 'Dalton transactions (Cambridge, England : 2003)'
_journal_page_first 1482
_journal_page_last 1491
_journal_paper_doi 10.1039/d3dt03025c
_journal_volume 53
_journal_year 2024
_chemical_formula_moiety 'Br, C21 H23 B Co N9 O3, C4 H8 O'
_chemical_formula_sum 'C25 H31 B Br Co N9 O4'
_chemical_formula_weight 671.24
_space_group_crystal_system triclinic
_space_group_IT_number 2
_space_group_name_Hall '-P 1'
_space_group_name_H-M_alt 'P -1'
_atom_sites_solution_hydrogens mixed
_audit_creation_date 2023-07-30
_audit_creation_method
;
Olex2 1.5
(compiled 2023.03.06 svn.rbb2c1857 for OlexSys, GUI svn.r6748)
;
_audit_update_record
;
2023-08-07 deposited with the CCDC.	2023-12-07 downloaded from the CCDC.
;
_cell_angle_alpha 89.31(3)
_cell_angle_beta 75.61(3)
_cell_angle_gamma 78.60(3)
_cell_formula_units_Z 2
_cell_length_a 8.1745(16)
_cell_length_b 13.088(3)
_cell_length_c 14.139(3)
_cell_measurement_reflns_used 2561
_cell_measurement_temperature 120.15
_cell_measurement_theta_max 28.8
_cell_measurement_theta_min 2.32
_cell_volume 1435.2(6)
_computing_molecular_graphics 'Olex2 1.5 (Dolomanov et al., 2009)'
_computing_publication_material 'Olex2 1.5 (Dolomanov et al., 2009)'
_computing_structure_refinement 'XL  (Sheldrick, 2008)'
_diffrn_ambient_temperature 120.15
_diffrn_measured_fraction_theta_full 0.999
_diffrn_measured_fraction_theta_max 1.000
_diffrn_measurement_device_type 'Bruker APEX-II CCD'
_diffrn_measurement_method '\f and \w scans'
_diffrn_radiation_monochromator graphite
_diffrn_radiation_type MoK\a
_diffrn_radiation_wavelength 0.71073
_diffrn_reflns_av_R_equivalents 0.1239
_diffrn_reflns_av_unetI/netI 0.1468
_diffrn_reflns_Laue_measured_fraction_full 0.999
_diffrn_reflns_Laue_measured_fraction_max 1.000
_diffrn_reflns_limit_h_max 10
_diffrn_reflns_limit_h_min -10
_diffrn_reflns_limit_k_max 16
_diffrn_reflns_limit_k_min -16
_diffrn_reflns_limit_l_max 18
_diffrn_reflns_limit_l_min -18
_diffrn_reflns_number 20076
_diffrn_reflns_point_group_measured_fraction_full 0.999
_diffrn_reflns_point_group_measured_fraction_max 1.000
_diffrn_reflns_theta_full 25.242
_diffrn_reflns_theta_max 26.999
_diffrn_reflns_theta_min 1.488
_diffrn_source_current 30.0
_diffrn_source_power 1.5
_diffrn_source_voltage 50.0
_diffrn_standards_number 0
_exptl_absorpt_coefficient_mu 2.039
_exptl_absorpt_correction_T_max 0.4330
_exptl_absorpt_correction_T_min 0.3655
_exptl_absorpt_correction_type multi-scan
_exptl_absorpt_process_details
;
SADABS-2008/1 (Bruker,2008) was used for absorption correction.
wR2(int) was 0.0943 before and 0.0568 after correction.
The Ratio of minimum to maximum transmission is 0.8441.
The \l/2 correction factor is 0.0015.
;
_exptl_crystal_colour red
_exptl_crystal_colour_primary red
_exptl_crystal_density_diffrn 1.553
_exptl_crystal_description prism
_exptl_crystal_F_000 686
_exptl_crystal_size_max 0.15
_exptl_crystal_size_mid 0.12
_exptl_crystal_size_min 0.07
_refine_diff_density_max 0.896
_refine_diff_density_min -0.757
_refine_diff_density_rms 0.110
_refine_ls_extinction_method none
_refine_ls_goodness_of_fit_ref 0.948
_refine_ls_hydrogen_treatment constr
_refine_ls_matrix_type full
_refine_ls_number_parameters 389
_refine_ls_number_reflns 6260
_refine_ls_number_restraints 41
_refine_ls_restrained_S_all 0.949
_refine_ls_R_factor_all 0.1299
_refine_ls_R_factor_gt 0.0555
_refine_ls_shift/su_max 0.001
_refine_ls_shift/su_mean 0.000
_refine_ls_structure_factor_coef Fsqd
_refine_ls_weighting_details 'w=1/[\s^2^(Fo^2^)+(0.0458P)^2^] where P=(Fo^2^+2Fc^2^)/3'
_refine_ls_weighting_scheme calc
_refine_ls_wR_factor_gt 0.1028
_refine_ls_wR_factor_ref 0.1247
_reflns_Friedel_coverage 0.000
_reflns_number_gt 3436
_reflns_number_total 6260
_reflns_threshold_expression 'I > 2\s(I)'
_cod_data_source_file d3dt03025c2.cif
_cod_data_source_block sv127_co
_cod_depositor_comments 'Adding full bibliography for 7714650--7714658.cif.'
_cod_original_cell_volume 1435.2(5)
_cod_database_code 7714653
_shelxl_version_number 2014/6
_shelx_space_group_comment
;
The symmetry employed for this shelxl refinement is uniquely defined
by the following loop, which should always be used as a source of
symmetry information in preference to the above space-group names.
They are only intended as comments.
;
_shelx_estimated_absorpt_t_max 0.870
_shelx_estimated_absorpt_t_min 0.750
_olex2_refinement_description
;
1. Fixed Uiso
 At 1.2 times of:
  All C(H) groups, All C(H,H) groups
 At 1.5 times of:
  All C(H,H,H) groups
2. Restrained distances
 O1S-C1S \\sim O1S'-C1S'
 with sigma of 0.02
 O1S'-C4S' \\sim O1S-C4S
 with sigma of 0.02
 C1S'-C2S' \\sim C2S-C1S
 with sigma of 0.02
 C2S-C3S \\sim C2S'-C3S'
 with sigma of 0.02
 C4S'-C3S' \\sim C4S-C3S
 with sigma of 0.02
3. Uiso/Uaniso restraints and constraints
Uanis(C2S') \\sim Ueq, Uanis(C2S) \\sim Ueq: with sigma of 0.005 and sigma for
terminal atoms of 0.01
Uanis(C1S') \\sim Ueq, Uanis(C1S) \\sim Ueq: with sigma of 0.005 and sigma for
terminal atoms of 0.01
Uanis(O1S') \\sim Ueq, Uanis(O1S) \\sim Ueq: with sigma of 0.005 and sigma for
terminal atoms of 0.01
Uanis(O1S) = Uanis(O1S')
Uanis(C1S') = Uanis(C1S)
Uanis(C2S') = Uanis(C2S)
Uanis(C3S') = Uanis(C3S)
Uanis(C4S') = Uanis(C4S)
4. Others
 Sof(O1S')=Sof(C1S')=Sof(H1SC)=Sof(H1SD)=Sof(C2S')=Sof(H2SC)=Sof(H2SD)=
 Sof(C3S')=Sof(H3SC)=Sof(H3SD)=Sof(C4S')=Sof(H4SC)=Sof(H4SD)=1-FVAR(1)
 Sof(O1S)=Sof(C1S)=Sof(H1SA)=Sof(H1SB)=Sof(C2S)=Sof(H2SA)=Sof(H2SB)=Sof(C3S)=
 Sof(H3SA)=Sof(H3SB)=Sof(C4S)=Sof(H4SA)=Sof(H4SB)=FVAR(1)
5.a Everything fixed:
 H3, H6, H9
5.b Secondary CH2 refined with riding coordinates:
 C1S(H1SA,H1SB), C2S(H2SA,H2SB), C3S(H3SA,H3SB), C4S(H4SA,H4SB), C1S'(H1SC,
 H1SD), C2S'(H2SC,H2SD), C3S'(H3SC,H3SD), C4S'(H4SC,H4SD)
5.c Aromatic/amide H refined with riding coordinates:
 C3(H3A), C4(H4), C8(H8), C9(H9A), C13(H13), C14(H14), C17(H17), C18(H18),
 C19(H19), C20(H20), C21(H21)
5.d Idealised Me refined as rotating group:
 C5(H5A,H5B,H5C), C10(H10A,H10B,H10C), C15(H15A,H15B,H15C)
;
_olex2_submission_special_instructions 'No special instructions were received'

loop_
_space_group_symop_operation_xyz
'x, y, z'
'-x, -y, -z'

loop_
_atom_site_label
_atom_site_type_symbol
_atom_site_fract_x
_atom_site_fract_y
_atom_site_fract_z
_atom_site_U_iso_or_equiv
_atom_site_adp_type
_atom_site_occupancy
_atom_site_site_symmetry_order
_atom_site_calc_flag
_atom_site_refinement_flags_posn
_atom_site_refinement_flags_adp
_atom_site_refinement_flags_occupancy
_atom_site_disorder_assembly
_atom_site_disorder_group
Br1 Br 0.30451(8) 1.42069(5) 0.53598(5) 0.03114(19) Uani 1 1 d . . . . .
Co1 Co 0.50297(8) 1.12470(5) 0.30487(5) 0.01290(18) Uani 1 1 d . . . . .
O1 O 0.6976(4) 0.8950(3) 0.2439(2) 0.0193(8) Uani 1 1 d . . . . .
O2 O 0.4374(4) 0.9511(3) 0.1792(2) 0.0165(8) Uani 1 1 d . . . . .
O3 O 0.7063(4) 1.0100(2) 0.1036(2) 0.0156(8) Uani 1 1 d . . . . .
N1 N 0.6634(5) 1.1029(3) 0.1580(3) 0.0147(9) Uani 1 1 d . . . . .
N2 N 0.5796(5) 1.2721(3) 0.2672(3) 0.0157(9) Uani 1 1 d . . . . .
N3 N 0.5680(5) 1.3673(3) 0.3090(3) 0.0178(10) Uani 1 1 d . . . . .
H3 H 0.5043 1.3806 0.3767 0.050 Uiso 1 1 d . . . . .
N4 N 0.3639(5) 1.0393(3) 0.2384(3) 0.0143(9) Uani 1 1 d . . . . .
N5 N 0.2374(5) 1.2065(3) 0.3489(3) 0.0164(10) Uani 1 1 d . . . . .
N6 N 0.1396(5) 1.2937(3) 0.4008(3) 0.0169(10) Uani 1 1 d . . . . .
H6 H 0.1958 1.3339 0.4390 0.050 Uiso 1 1 d . . . . .
N7 N 0.6603(5) 0.9750(3) 0.3134(3) 0.0140(9) Uani 1 1 d . . . . .
N8 N 0.5795(5) 1.1272(3) 0.4405(3) 0.0179(10) Uani 1 1 d . . . . .
N9 N 0.5676(5) 1.1943(3) 0.5152(3) 0.0189(10) Uani 1 1 d . . . . .
H9 H 0.4996 1.2577 0.5170 0.050 Uiso 1 1 d . . . . .
C1 C 0.7277(6) 1.1786(4) 0.1151(4) 0.0161(11) Uani 1 1 d . . . . .
C2 C 0.6821(6) 1.2736(4) 0.1767(4) 0.0171(11) Uani 1 1 d . . . . .
C3 C 0.7340(7) 1.3698(4) 0.1619(4) 0.0285(14) Uani 1 1 d . . . . .
H3A H 0.8059 1.3911 0.1046 0.034 Uiso 1 1 calc R U . . .
C4 C 0.6590(7) 1.4263(4) 0.2477(4) 0.0273(14) Uani 1 1 d . . . . .
H4 H 0.6696 1.4952 0.2614 0.033 Uiso 1 1 calc R U . . .
C5 C 0.8407(7) 1.1710(4) 0.0127(4) 0.0255(13) Uani 1 1 d . . . . .
H5A H 0.9333 1.1091 0.0050 0.038 Uiso 1 1 calc R U . . .
H5B H 0.8909 1.2335 0.0002 0.038 Uiso 1 1 calc R U . . .
H5C H 0.7716 1.1656 -0.0339 0.038 Uiso 1 1 calc R U . . .
C6 C 0.2003(6) 1.0724(4) 0.2478(3) 0.0146(11) Uani 1 1 d . . . . .
C7 C 0.1275(6) 1.1662(4) 0.3112(3) 0.0135(11) Uani 1 1 d . . . . .
C8 C -0.0402(6) 1.2280(4) 0.3403(4) 0.0212(12) Uani 1 1 d . . . . .
H8 H -0.1411 1.2164 0.3239 0.025 Uiso 1 1 calc R U . . .
C9 C -0.0265(6) 1.3084(4) 0.3974(4) 0.0222(13) Uani 1 1 d . . . . .
H9A H -0.1171 1.3639 0.4285 0.027 Uiso 1 1 calc R U . . .
C10 C 0.0941(6) 1.0227(4) 0.1983(4) 0.0234(13) Uani 1 1 d . . . . .
H10A H 0.1128 0.9478 0.2099 0.035 Uiso 1 1 calc R U . . .
H10B H 0.1274 1.0333 0.1280 0.035 Uiso 1 1 calc R U . . .
H10C H -0.0280 1.0542 0.2245 0.035 Uiso 1 1 calc R U . . .
C11 C 0.7362(6) 0.9529(4) 0.3833(4) 0.0162(11) Uani 1 1 d . . . . .
C12 C 0.6939(6) 1.0407(4) 0.4531(3) 0.0137(11) Uani 1 1 d . . . . .
C13 C 0.7513(6) 1.0534(4) 0.5360(3) 0.0194(12) Uani 1 1 d . . . . .
H13 H 0.8306 1.0049 0.5614 0.023 Uiso 1 1 calc R U . . .
C14 C 0.6676(7) 1.1522(4) 0.5732(4) 0.0253(13) Uani 1 1 d . . . . .
H14 H 0.6791 1.1848 0.6302 0.030 Uiso 1 1 calc R U . . .
C15 C 0.8566(6) 0.8527(4) 0.3894(4) 0.0210(12) Uani 1 1 d . . . . .
H15A H 0.9547 0.8427 0.3318 0.031 Uiso 1 1 calc R U . . .
H15B H 0.7961 0.7948 0.3920 0.031 Uiso 1 1 calc R U . . .
H15C H 0.8983 0.8548 0.4485 0.031 Uiso 1 1 calc R U . . .
C16 C 0.6920(6) 0.8214(4) 0.0847(4) 0.0167(12) Uani 1 1 d . . . . .
C17 C 0.6527(6) 0.8233(4) -0.0053(4) 0.0193(12) Uani 1 1 d . . . . .
H17 H 0.5902 0.8856 -0.0247 0.023 Uiso 1 1 calc R U . . .
C18 C 0.7040(7) 0.7343(4) -0.0677(4) 0.0242(13) Uani 1 1 d . . . . .
H18 H 0.6780 0.7373 -0.1297 0.029 Uiso 1 1 calc R U . . .
C19 C 0.7924(7) 0.6422(4) -0.0401(4) 0.0287(14) Uani 1 1 d . . . . .
H19 H 0.8249 0.5819 -0.0824 0.034 Uiso 1 1 calc R U . . .
C20 C 0.8336(7) 0.6379(4) 0.0497(4) 0.0281(14) Uani 1 1 d . . . . .
H20 H 0.8966 0.5755 0.0688 0.034 Uiso 1 1 calc R U . . .
C21 C 0.7814(7) 0.7261(4) 0.1104(4) 0.0229(13) Uani 1 1 d . . . . .
H21 H 0.8067 0.7224 0.1725 0.028 Uiso 1 1 calc R U . . .
B1 B 0.6314(8) 0.9229(5) 0.1560(4) 0.0183(14) Uani 1 1 d . . . . .
O1S O 0.7673(11) 1.2933(6) -0.2759(5) 0.0499(18) Uani 0.612(7) 1 d D U P A 1
C1S C 0.818(2) 1.3877(12) -0.3198(10) 0.041(3) Uani 0.612(7) 1 d D U P A 1
H1SA H 0.7431 1.4176 -0.3627 0.049 Uiso 0.612(7) 1 calc R U P A 1
H1SB H 0.9391 1.3718 -0.3592 0.049 Uiso 0.612(7) 1 calc R U P A 1
C2S C 0.798(2) 1.4629(12) -0.2355(10) 0.039(3) Uani 0.612(7) 1 d D U P A 1
H2SA H 0.7363 1.5331 -0.2474 0.046 Uiso 0.612(7) 1 calc R U P A 1
H2SB H 0.9120 1.4686 -0.2263 0.046 Uiso 0.612(7) 1 calc R U P A 1
C3S C 0.6943(17) 1.4178(10) -0.1467(10) 0.038(3) Uani 0.612(7) 1 d D . P A 1
H3SA H 0.7668 1.3918 -0.1014 0.045 Uiso 0.612(7) 1 calc R U P A 1
H3SB H 0.5948 1.4712 -0.1113 0.045 Uiso 0.612(7) 1 calc R U P A 1
C4S C 0.6368(18) 1.3338(13) -0.1845(9) 0.037(4) Uani 0.612(7) 1 d D . P A 1
H4SA H 0.5228 1.3592 -0.1981 0.044 Uiso 0.612(7) 1 calc R U P A 1
H4SB H 0.6264 1.2781 -0.1367 0.044 Uiso 0.612(7) 1 calc R U P A 1
O1S' O 0.6507(17) 1.3424(10) -0.2817(9) 0.0499(18) Uani 0.388(7) 1 d D U P A 2
C1S' C 0.784(3) 1.397(2) -0.3287(16) 0.041(3) Uani 0.388(7) 1 d D U P A 2
H1SC H 0.7401 1.4510 -0.3706 0.049 Uiso 0.388(7) 1 calc R U P A 2
H1SD H 0.8834 1.3476 -0.3699 0.049 Uiso 0.388(7) 1 calc R U P A 2
C2S' C 0.839(3) 1.4464(19) -0.2483(15) 0.039(3) Uani 0.388(7) 1 d D U P A 2
H2SC H 0.9656 1.4369 -0.2627 0.046 Uiso 0.388(7) 1 calc R U P A 2
H2SD H 0.7872 1.5218 -0.2394 0.046 Uiso 0.388(7) 1 calc R U P A 2
C3S' C 0.770(3) 1.3888(16) -0.1598(17) 0.038(3) Uani 0.388(7) 1 d D . P A 2
H3SC H 0.8649 1.3571 -0.1302 0.045 Uiso 0.388(7) 1 calc R U P A 2
H3SD H 0.6834 1.4377 -0.1106 0.045 Uiso 0.388(7) 1 calc R U P A 2
C4S' C 0.692(3) 1.309(2) -0.1880(15) 0.037(4) Uani 0.388(7) 1 d D . P A 2
H4SC H 0.5864 1.3034 -0.1377 0.044 Uiso 0.388(7) 1 calc R U P A 2
H4SD H 0.7733 1.2410 -0.1971 0.044 Uiso 0.388(7) 1 calc R U P A 2

loop_
_atom_site_aniso_label
_atom_site_aniso_U_11
_atom_site_aniso_U_22
_atom_site_aniso_U_33
_atom_site_aniso_U_23
_atom_site_aniso_U_13
_atom_site_aniso_U_12
Br1 0.0288(3) 0.0262(4) 0.0378(4) -0.0104(3) -0.0095(3) -0.0017(3)
Co1 0.0106(4) 0.0134(4) 0.0153(4) -0.0013(3) -0.0046(3) -0.0019(3)
O1 0.022(2) 0.018(2) 0.018(2) -0.0065(16) -0.0091(16) 0.0013(16)
O2 0.0152(18) 0.016(2) 0.019(2) -0.0064(15) -0.0037(15) -0.0043(15)
O3 0.0173(18) 0.0134(19) 0.0153(19) -0.0062(15) 0.0005(15) -0.0066(15)
N1 0.013(2) 0.013(2) 0.020(2) -0.0012(19) -0.0061(18) -0.0018(18)
N2 0.014(2) 0.014(2) 0.019(2) -0.0044(19) -0.0040(19) -0.0021(18)
N3 0.018(2) 0.014(2) 0.023(3) -0.006(2) -0.0069(19) -0.0026(19)
N4 0.017(2) 0.012(2) 0.013(2) -0.0033(18) -0.0028(18) -0.0005(18)
N5 0.013(2) 0.018(2) 0.018(2) -0.0020(19) -0.0038(18) -0.0016(18)
N6 0.013(2) 0.016(2) 0.021(2) -0.0031(19) -0.0049(18) 0.0003(18)
N7 0.014(2) 0.012(2) 0.016(2) -0.0054(18) -0.0052(18) -0.0002(17)
N8 0.019(2) 0.017(2) 0.018(2) -0.0015(19) -0.0057(19) -0.0031(19)
N9 0.019(2) 0.017(2) 0.022(3) -0.003(2) -0.0080(19) -0.0025(19)
C1 0.015(3) 0.019(3) 0.016(3) -0.002(2) -0.005(2) -0.005(2)
C2 0.018(3) 0.016(3) 0.021(3) 0.000(2) -0.009(2) -0.006(2)
C3 0.041(4) 0.019(3) 0.027(3) 0.002(3) -0.004(3) -0.018(3)
C4 0.041(4) 0.010(3) 0.034(4) 0.001(3) -0.008(3) -0.012(3)
C5 0.035(3) 0.019(3) 0.019(3) -0.001(2) 0.003(3) -0.009(3)
C6 0.011(2) 0.016(3) 0.017(3) 0.001(2) -0.003(2) -0.004(2)
C7 0.012(2) 0.013(3) 0.018(3) 0.004(2) -0.007(2) -0.004(2)
C8 0.010(3) 0.028(3) 0.026(3) -0.002(3) -0.005(2) -0.003(2)
C9 0.011(3) 0.027(3) 0.025(3) -0.003(3) -0.004(2) 0.004(2)
C10 0.016(3) 0.026(3) 0.030(3) -0.003(3) -0.011(2) -0.004(2)
C11 0.013(3) 0.014(3) 0.022(3) 0.008(2) -0.005(2) -0.006(2)
C12 0.010(2) 0.017(3) 0.015(3) 0.002(2) -0.004(2) -0.005(2)
C13 0.016(3) 0.029(3) 0.016(3) 0.003(2) -0.008(2) -0.006(2)
C14 0.026(3) 0.034(4) 0.020(3) -0.003(3) -0.011(3) -0.009(3)
C15 0.021(3) 0.020(3) 0.021(3) 0.001(2) -0.007(2) -0.001(2)
C16 0.011(3) 0.018(3) 0.019(3) 0.000(2) 0.002(2) -0.008(2)
C17 0.016(3) 0.019(3) 0.022(3) 0.001(2) -0.002(2) -0.005(2)
C18 0.028(3) 0.026(3) 0.019(3) -0.009(3) -0.003(2) -0.010(3)
C19 0.034(3) 0.020(3) 0.031(4) -0.013(3) 0.000(3) -0.011(3)
C20 0.027(3) 0.016(3) 0.038(4) -0.003(3) -0.006(3) 0.001(2)
C21 0.028(3) 0.016(3) 0.023(3) 0.001(2) -0.006(3) -0.002(2)
B1 0.019(3) 0.016(3) 0.020(3) -0.005(3) -0.006(3) -0.002(3)
O1S 0.054(3) 0.047(3) 0.053(3) -0.013(2) -0.017(3) -0.017(3)
C1S 0.045(4) 0.040(4) 0.032(3) 0.001(3) -0.009(3) 0.002(3)
C2S 0.038(4) 0.037(4) 0.042(4) -0.002(3) -0.005(3) -0.013(3)
C3S 0.052(10) 0.026(8) 0.031(6) -0.012(5) -0.006(7) -0.002(6)
C4S 0.038(11) 0.036(9) 0.029(4) 0.000(5) 0.004(6) -0.006(8)
O1S' 0.054(3) 0.047(3) 0.053(3) -0.013(2) -0.017(3) -0.017(3)
C1S' 0.045(4) 0.040(4) 0.032(3) 0.001(3) -0.009(3) 0.002(3)
C2S' 0.038(4) 0.037(4) 0.042(4) -0.002(3) -0.005(3) -0.013(3)
C3S' 0.052(10) 0.026(8) 0.031(6) -0.012(5) -0.006(7) -0.002(6)
C4S' 0.038(11) 0.036(9) 0.029(4) 0.000(5) 0.004(6) -0.006(8)

loop_
_atom_type_symbol
_atom_type_description
_atom_type_scat_dispersion_real
_atom_type_scat_dispersion_imag
_atom_type_scat_source
C C 0.0033 0.0016 'International Tables Vol C Tables 4.2.6.8 and 6.1.1.4'
H H 0.0000 0.0000 'International Tables Vol C Tables 4.2.6.8 and 6.1.1.4'
B B 0.0013 0.0007 'International Tables Vol C Tables 4.2.6.8 and 6.1.1.4'
Br Br -0.2901 2.4595 'International Tables Vol C Tables 4.2.6.8 and 6.1.1.4'
Co Co 0.3494 0.9721 'International Tables Vol C Tables 4.2.6.8 and 6.1.1.4'
N N 0.0061 0.0033 'International Tables Vol C Tables 4.2.6.8 and 6.1.1.4'
O O 0.0106 0.0060 'International Tables Vol C Tables 4.2.6.8 and 6.1.1.4'

loop_
_geom_angle_atom_site_label_1
_geom_angle_atom_site_label_2
_geom_angle_atom_site_label_3
_geom_angle
_geom_angle_site_symmetry_1
_geom_angle_site_symmetry_3
_geom_angle_publ_flag
N1 Co1 N2 73.80(15) . . ?
N1 Co1 N5 126.28(15) . . ?
N1 Co1 N8 128.62(15) . . ?
N4 Co1 N1 79.05(15) . . ?
N4 Co1 N2 130.08(15) . . ?
N4 Co1 N5 74.35(15) . . ?
N4 Co1 N7 84.23(15) . . ?
N4 Co1 N8 138.14(16) . . ?
N5 Co1 N2 89.13(15) . . ?
N5 Co1 N8 101.39(15) . . ?
N7 Co1 N1 79.52(15) . . ?
N7 Co1 N2 129.15(15) . . ?
N7 Co1 N5 140.72(16) . . ?
N7 Co1 N8 73.37(15) . . ?
N8 Co1 N2 90.76(15) . . ?
N7 O1 B1 114.7(4) . . ?
N4 O2 B1 115.0(3) . . ?
N1 O3 B1 114.2(4) . . ?
O3 N1 Co1 124.1(3) . . ?
C1 N1 Co1 120.4(3) . . ?
C1 N1 O3 115.5(4) . . ?
N3 N2 Co1 140.0(3) . . ?
C2 N2 Co1 114.9(3) . . ?
C2 N2 N3 104.9(4) . . ?
N2 N3 H3 117.9 . . ?
C4 N3 N2 111.6(4) . . ?
C4 N3 H3 130.4 . . ?
O2 N4 Co1 124.3(3) . . ?
C6 N4 Co1 120.1(3) . . ?
C6 N4 O2 115.5(4) . . ?
N6 N5 Co1 140.1(3) . . ?
C7 N5 Co1 115.0(3) . . ?
C7 N5 N6 104.8(4) . . ?
N5 N6 H6 117.9 . . ?
C9 N6 N5 112.4(4) . . ?
C9 N6 H6 129.5 . . ?
O1 N7 Co1 124.1(3) . . ?
C11 N7 Co1 122.4(3) . . ?
C11 N7 O1 113.4(4) . . ?
N9 N8 Co1 139.9(3) . . ?
N9 N8 C12 105.2(4) . . ?
C12 N8 Co1 114.2(3) . . ?
N8 N9 H9 117.5 . . ?
C14 N9 N8 111.1(4) . . ?
C14 N9 H9 131.4 . . ?
N1 C1 C2 113.1(4) . . ?
N1 C1 C5 124.3(5) . . ?
C2 C1 C5 122.7(5) . . ?
N2 C2 C1 117.8(4) . . ?
N2 C2 C3 110.4(5) . . ?
C3 C2 C1 131.6(5) . . ?
C2 C3 H3A 127.4 . . ?
C4 C3 C2 105.2(5) . . ?
C4 C3 H3A 127.4 . . ?
N3 C4 C3 107.9(5) . . ?
N3 C4 H4 126.0 . . ?
C3 C4 H4 126.0 . . ?
C1 C5 H5A 109.5 . . ?
C1 C5 H5B 109.5 . . ?
C1 C5 H5C 109.5 . . ?
H5A C5 H5B 109.5 . . ?
H5A C5 H5C 109.5 . . ?
H5B C5 H5C 109.5 . . ?
N4 C6 C7 113.7(4) . . ?
N4 C6 C10 124.2(5) . . ?
C7 C6 C10 122.0(4) . . ?
N5 C7 C6 116.7(4) . . ?
N5 C7 C8 110.6(4) . . ?
C8 C7 C6 132.6(4) . . ?
C7 C8 H8 127.3 . . ?
C9 C8 C7 105.3(4) . . ?
C9 C8 H8 127.3 . . ?
N6 C9 C8 107.0(4) . . ?
N6 C9 H9A 126.5 . . ?
C8 C9 H9A 126.5 . . ?
C6 C10 H10A 109.5 . . ?
C6 C10 H10B 109.5 . . ?
C6 C10 H10C 109.5 . . ?
H10A C10 H10B 109.5 . . ?
H10A C10 H10C 109.5 . . ?
H10B C10 H10C 109.5 . . ?
N7 C11 C12 110.7(4) . . ?
N7 C11 C15 124.7(5) . . ?
C12 C11 C15 124.5(4) . . ?
N8 C12 C11 118.9(4) . . ?
N8 C12 C13 110.5(4) . . ?
C13 C12 C11 130.6(5) . . ?
C12 C13 H13 127.6 . . ?
C14 C13 C12 104.9(5) . . ?
C14 C13 H13 127.6 . . ?
N9 C14 C13 108.3(5) . . ?
N9 C14 H14 125.9 . . ?
C13 C14 H14 125.9 . . ?
C11 C15 H15A 109.5 . . ?
C11 C15 H15B 109.5 . . ?
C11 C15 H15C 109.5 . . ?
H15A C15 H15B 109.5 . . ?
H15A C15 H15C 109.5 . . ?
H15B C15 H15C 109.5 . . ?
C17 C16 C21 117.0(5) . . ?
C17 C16 B1 120.5(5) . . ?
C21 C16 B1 122.5(5) . . ?
C16 C17 H17 119.6 . . ?
C16 C17 C18 120.8(5) . . ?
C18 C17 H17 119.6 . . ?
C17 C18 H18 119.7 . . ?
C19 C18 C17 120.5(5) . . ?
C19 C18 H18 119.7 . . ?
C18 C19 H19 120.0 . . ?
C18 C19 C20 120.0(5) . . ?
C20 C19 H19 120.0 . . ?
C19 C20 H20 120.7 . . ?
C21 C20 C19 118.6(5) . . ?
C21 C20 H20 120.7 . . ?
C16 C21 H21 118.5 . . ?
C20 C21 C16 123.1(5) . . ?
C20 C21 H21 118.5 . . ?
O1 B1 O2 113.0(4) . . ?
O1 B1 O3 111.5(4) . . ?
O1 B1 C16 106.5(4) . . ?
O2 B1 C16 107.5(4) . . ?
O3 B1 O2 109.7(4) . . ?
O3 B1 C16 108.4(4) . . ?
C1S O1S C4S 103.2(11) . . ?
O1S C1S H1SA 110.6 . . ?
O1S C1S H1SB 110.6 . . ?
O1S C1S C2S 105.9(10) . . ?
H1SA C1S H1SB 108.7 . . ?
C2S C1S H1SA 110.6 . . ?
C2S C1S H1SB 110.6 . . ?
C1S C2S H2SA 110.6 . . ?
C1S C2S H2SB 110.6 . . ?
C1S C2S C3S 105.6(11) . . ?
H2SA C2S H2SB 108.8 . . ?
C3S C2S H2SA 110.6 . . ?
C3S C2S H2SB 110.6 . . ?
C2S C3S H3SA 110.7 . . ?
C2S C3S H3SB 110.7 . . ?
H3SA C3S H3SB 108.8 . . ?
C4S C3S C2S 105.1(12) . . ?
C4S C3S H3SA 110.7 . . ?
C4S C3S H3SB 110.7 . . ?
O1S C4S H4SA 110.3 . . ?
O1S C4S H4SB 110.3 . . ?
C3S C4S O1S 107.0(11) . . ?
C3S C4S H4SA 110.3 . . ?
C3S C4S H4SB 110.3 . . ?
H4SA C4S H4SB 108.6 . . ?
C1S' O1S' C4S' 104.7(17) . . ?
O1S' C1S' H1SC 110.3 . . ?
O1S' C1S' H1SD 110.3 . . ?
O1S' C1S' C2S' 106.9(17) . . ?
H1SC C1S' H1SD 108.6 . . ?
C2S' C1S' H1SC 110.3 . . ?
C2S' C1S' H1SD 110.3 . . ?
C1S' C2S' H2SC 111.1 . . ?
C1S' C2S' H2SD 111.1 . . ?
H2SC C2S' H2SD 109.0 . . ?
C3S' C2S' C1S' 103.4(19) . . ?
C3S' C2S' H2SC 111.1 . . ?
C3S' C2S' H2SD 111.1 . . ?
C2S' C3S' H3SC 109.9 . . ?
C2S' C3S' H3SD 109.9 . . ?
H3SC C3S' H3SD 108.3 . . ?
C4S' C3S' C2S' 109(2) . . ?
C4S' C3S' H3SC 109.9 . . ?
C4S' C3S' H3SD 109.9 . . ?
O1S' C4S' H4SC 110.6 . . ?
O1S' C4S' H4SD 110.6 . . ?
C3S' C4S' O1S' 105(2) . . ?
C3S' C4S' H4SC 110.6 . . ?
C3S' C4S' H4SD 110.6 . . ?
H4SC C4S' H4SD 108.8 . . ?

loop_
_geom_bond_atom_site_label_1
_geom_bond_atom_site_label_2
_geom_bond_distance
_geom_bond_site_symmetry_2
_geom_bond_publ_flag
Co1 N1 2.151(4) . ?
Co1 N2 2.164(4) . ?
Co1 N4 2.118(4) . ?
Co1 N5 2.162(4) . ?
Co1 N7 2.140(4) . ?
Co1 N8 2.162(4) . ?
O1 N7 1.381(5) . ?
O1 B1 1.488(7) . ?
O2 N4 1.376(5) . ?
O2 B1 1.507(7) . ?
O3 N1 1.384(5) . ?
O3 B1 1.501(7) . ?
N1 C1 1.288(6) . ?
N2 N3 1.362(5) . ?
N2 C2 1.347(6) . ?
N3 H3 0.9681 . ?
N3 C4 1.338(6) . ?
N4 C6 1.295(6) . ?
N5 N6 1.359(5) . ?
N5 C7 1.343(6) . ?
N6 H6 1.0026 . ?
N6 C9 1.347(6) . ?
N7 C11 1.294(6) . ?
N8 N9 1.354(5) . ?
N8 C12 1.360(6) . ?
N9 H9 0.8996 . ?
N9 C14 1.338(6) . ?
C1 C2 1.458(7) . ?
C1 C5 1.504(7) . ?
C2 C3 1.403(7) . ?
C3 H3A 0.9500 . ?
C3 C4 1.365(7) . ?
C4 H4 0.9500 . ?
C5 H5A 0.9800 . ?
C5 H5B 0.9800 . ?
C5 H5C 0.9800 . ?
C6 C7 1.462(7) . ?
C6 C10 1.485(6) . ?
C7 C8 1.412(7) . ?
C8 H8 0.9500 . ?
C8 C9 1.373(7) . ?
C9 H9A 0.9500 . ?
C10 H10A 0.9800 . ?
C10 H10B 0.9800 . ?
C10 H10C 0.9800 . ?
C11 C12 1.454(7) . ?
C11 C15 1.492(6) . ?
C12 C13 1.388(6) . ?
C13 H13 0.9500 . ?
C13 C14 1.380(7) . ?
C14 H14 0.9500 . ?
C15 H15A 0.9800 . ?
C15 H15B 0.9800 . ?
C15 H15C 0.9800 . ?
C16 C17 1.386(7) . ?
C16 C21 1.408(7) . ?
C16 B1 1.597(7) . ?
C17 H17 0.9500 . ?
C17 C18 1.400(7) . ?
C18 H18 0.9500 . ?
C18 C19 1.383(8) . ?
C19 H19 0.9500 . ?
C19 C20 1.390(7) . ?
C20 H20 0.9500 . ?
C20 C21 1.377(7) . ?
C21 H21 0.9500 . ?
O1S C1S 1.463(12) . ?
O1S C4S 1.482(12) . ?
C1S H1SA 0.9900 . ?
C1S H1SB 0.9900 . ?
C1S C2S 1.512(12) . ?
C2S H2SA 0.9900 . ?
C2S H2SB 0.9900 . ?
C2S C3S 1.514(11) . ?
C3S H3SA 0.9900 . ?
C3S H3SB 0.9900 . ?
C3S C4S 1.435(11) . ?
C4S H4SA 0.9900 . ?
C4S H4SB 0.9900 . ?
O1S' C1S' 1.441(15) . ?
O1S' C4S' 1.487(17) . ?
C1S' H1SC 0.9900 . ?
C1S' H1SD 0.9900 . ?
C1S' C2S' 1.514(16) . ?
C2S' H2SC 0.9900 . ?
C2S' H2SD 0.9900 . ?
C2S' C3S' 1.498(16) . ?
C3S' H3SC 0.9900 . ?
C3S' H3SD 0.9900 . ?
C3S' C4S' 1.428(16) . ?
C4S' H4SC 0.9900 . ?
C4S' H4SD 0.9900 . ?

loop_
_geom_torsion_atom_site_label_1
_geom_torsion_atom_site_label_2
_geom_torsion_atom_site_label_3
_geom_torsion_atom_site_label_4
_geom_torsion
_geom_torsion_site_symmetry_1
_geom_torsion_site_symmetry_2
_geom_torsion_site_symmetry_3
_geom_torsion_site_symmetry_4
_geom_torsion_publ_flag
Co1 N1 C1 C2 1.1(5) . . . . ?
Co1 N1 C1 C5 -179.8(4) . . . . ?
Co1 N2 N3 C4 174.0(4) . . . . ?
Co1 N2 C2 C1 0.6(5) . . . . ?
Co1 N2 C2 C3 -176.0(3) . . . . ?
Co1 N4 C6 C7 -3.5(6) . . . . ?
Co1 N4 C6 C10 175.3(4) . . . . ?
Co1 N5 N6 C9 175.7(4) . . . . ?
Co1 N5 C7 C6 1.2(6) . . . . ?
Co1 N5 C7 C8 -177.0(3) . . . . ?
Co1 N7 C11 C12 1.9(6) . . . . ?
Co1 N7 C11 C15 -175.6(4) . . . . ?
Co1 N8 N9 C14 -170.0(4) . . . . ?
Co1 N8 C12 C11 -7.2(6) . . . . ?
Co1 N8 C12 C13 173.2(3) . . . . ?
O1 N7 C11 C12 179.1(4) . . . . ?
O1 N7 C11 C15 1.6(7) . . . . ?
O2 N4 C6 C7 -179.9(4) . . . . ?
O2 N4 C6 C10 -1.2(7) . . . . ?
O3 N1 C1 C2 -178.4(4) . . . . ?
O3 N1 C1 C5 0.6(7) . . . . ?
N1 O3 B1 O1 -62.9(5) . . . . ?
N1 O3 B1 O2 63.0(5) . . . . ?
N1 O3 B1 C16 -179.9(4) . . . . ?
N1 C1 C2 N2 -1.1(6) . . . . ?
N1 C1 C2 C3 174.6(5) . . . . ?
N2 N3 C4 C3 0.2(6) . . . . ?
N2 C2 C3 C4 0.3(6) . . . . ?
N3 N2 C2 C1 176.4(4) . . . . ?
N3 N2 C2 C3 -0.2(5) . . . . ?
N4 O2 B1 O1 64.4(5) . . . . ?
N4 O2 B1 O3 -60.6(5) . . . . ?
N4 O2 B1 C16 -178.4(4) . . . . ?
N4 C6 C7 N5 1.4(7) . . . . ?
N4 C6 C7 C8 179.1(5) . . . . ?
N5 N6 C9 C8 -0.3(6) . . . . ?
N5 C7 C8 C9 0.3(6) . . . . ?
N6 N5 C7 C6 177.8(4) . . . . ?
N6 N5 C7 C8 -0.5(5) . . . . ?
N7 O1 B1 O2 -63.5(5) . . . . ?
N7 O1 B1 O3 60.5(5) . . . . ?
N7 O1 B1 C16 178.6(4) . . . . ?
N7 C11 C12 N8 3.7(6) . . . . ?
N7 C11 C12 C13 -176.8(5) . . . . ?
N8 N9 C14 C13 0.5(6) . . . . ?
N8 C12 C13 C14 -0.5(6) . . . . ?
N9 N8 C12 C11 -179.7(4) . . . . ?
N9 N8 C12 C13 0.8(5) . . . . ?
C1 C2 C3 C4 -175.7(5) . . . . ?
C2 N2 N3 C4 0.0(5) . . . . ?
C2 C3 C4 N3 -0.3(6) . . . . ?
C5 C1 C2 N2 179.8(4) . . . . ?
C5 C1 C2 C3 -4.5(8) . . . . ?
C6 C7 C8 C9 -177.6(5) . . . . ?
C7 N5 N6 C9 0.5(5) . . . . ?
C7 C8 C9 N6 0.0(6) . . . . ?
C10 C6 C7 N5 -177.4(5) . . . . ?
C10 C6 C7 C8 0.3(9) . . . . ?
C11 C12 C13 C14 -180.0(5) . . . . ?
C12 N8 N9 C14 -0.8(6) . . . . ?
C12 C13 C14 N9 0.0(6) . . . . ?
C15 C11 C12 N8 -178.8(5) . . . . ?
C15 C11 C12 C13 0.7(8) . . . . ?
C16 C17 C18 C19 1.2(8) . . . . ?
C17 C16 C21 C20 1.8(8) . . . . ?
C17 C16 B1 O1 -178.7(4) . . . . ?
C17 C16 B1 O2 59.9(6) . . . . ?
C17 C16 B1 O3 -58.6(6) . . . . ?
C17 C18 C19 C20 -1.2(8) . . . . ?
C18 C19 C20 C21 1.4(8) . . . . ?
C19 C20 C21 C16 -1.8(8) . . . . ?
C21 C16 C17 C18 -1.4(7) . . . . ?
C21 C16 B1 O1 3.5(7) . . . . ?
C21 C16 B1 O2 -117.9(5) . . . . ?
C21 C16 B1 O3 123.5(5) . . . . ?
B1 O1 N7 Co1 4.8(5) . . . . ?
B1 O1 N7 C11 -172.3(4) . . . . ?
B1 O2 N4 Co1 -5.4(5) . . . . ?
B1 O2 N4 C6 170.9(4) . . . . ?
B1 O3 N1 Co1 -0.3(5) . . . . ?
B1 O3 N1 C1 179.2(4) . . . . ?
B1 C16 C17 C18 -179.4(5) . . . . ?
B1 C16 C21 C20 179.7(5) . . . . ?
O1S C1S C2S C3S -13.5(16) . . . . ?
C1S O1S C4S C3S -37.6(14) . . . . ?
C1S C2S C3S C4S -9.4(15) . . . . ?
C2S C3S C4S O1S 28.9(15) . . . . ?
C4S O1S C1S C2S 30.5(14) . . . . ?
O1S' C1S' C2S' C3S' 17(3) . . . . ?
C1S' O1S' C4S' C3S' 32(2) . . . . ?
C1S' C2S' C3S' C4S' 3(3) . . . . ?
C2S' C3S' C4S' O1S' -22(2) . . . . ?
C4S' O1S' C1S' C2S' -30(3) . . . . ?
